data_7013744
loop_
_publ_author_name
'Rheingold, Arnold L.'
'Liable-Sands, Louise M'
'Golen, James A.'
'Yap, Glenn P. A.'
'Trofimenko, Swiatoslaw'

_publ_section_title
;
 The coordination chemistry of the
 hydrotris(3-diphenylmethylpyrazol-1-yl)borate (Tp(CHPh2)) ligand.
;
_journal_issue 4
_journal_name_full 'Dalton transactions (Cambridge, England : 2003)'
_journal_page_first 598
_journal_page_last 604
_journal_paper_doi 10.1039/b313785f
_journal_year 2004
_chemical_formula_sum 'C52 H47 B Co N8 O S'
_chemical_formula_weight 901.78
_chemical_name_systematic
;
?
;
_space_group_IT_number 14
_symmetry_cell_setting monoclinic
_symmetry_space_group_name_Hall '-P 2yn'
_symmetry_space_group_name_H-M 'P 1 21/n 1'
_atom_sites_solution_hydrogens geom
_atom_sites_solution_primary direct
_atom_sites_solution_secondary difmap
_audit_creation_method SHELXL-97
_cell_angle_alpha 90.00
_cell_angle_beta 101.236(2)
_cell_angle_gamma 90.00
_cell_formula_units_Z 4
_cell_length_a 11.9467(11)
_cell_length_b 22.166(2)
_cell_length_c 17.4179(17)
_cell_measurement_temperature 173(2)
_cell_volume 4524.0(7)
_computing_cell_refinement 'Bruker SMART'
_computing_data_collection 'Bruker SMART'
_computing_data_reduction 'Bruker SHELXTL'
_computing_molecular_graphics 'Bruker SHELXTL'
_computing_publication_material 'Bruker SHELXTL'
_computing_structure_refinement 'SHELXL-97 (Sheldrick, 1997)'
_computing_structure_solution 'SHELXS-97 (Sheldrick, 1990)'
_diffrn_ambient_temperature 173(2)
_diffrn_measured_fraction_theta_full 0.875
_diffrn_measured_fraction_theta_max 0.875
_diffrn_measurement_device_type 'CCD area detector'
_diffrn_measurement_method 'phi and omega scans'
_diffrn_radiation_monochromator graphite
_diffrn_radiation_source 'fine-focus sealed tube'
_diffrn_radiation_type MoK\a
_diffrn_radiation_wavelength 0.71073
_diffrn_reflns_av_R_equivalents 0.0384
_diffrn_reflns_av_sigmaI/netI 0.0384
_diffrn_reflns_limit_h_max 15
_diffrn_reflns_limit_h_min -13
_diffrn_reflns_limit_k_max 28
_diffrn_reflns_limit_k_min -28
_diffrn_reflns_limit_l_max 22
_diffrn_reflns_limit_l_min -19
_diffrn_reflns_number 20683
_diffrn_reflns_theta_full 27.00
_diffrn_reflns_theta_max 27.00
_diffrn_reflns_theta_min 1.50
_exptl_absorpt_coefficient_mu 0.474
_exptl_absorpt_correction_T_max 0.9541
_exptl_absorpt_correction_T_min 0.7974
_exptl_absorpt_correction_type 'Empirical from SADABS'
_exptl_crystal_colour Purple
_exptl_crystal_density_diffrn 1.324
_exptl_crystal_density_method 'not measured'
_exptl_crystal_description Plate
_exptl_crystal_F_000 1884
_exptl_crystal_size_max 0.50
_exptl_crystal_size_mid 0.30
_exptl_crystal_size_min 0.10
_refine_diff_density_max 0.315
_refine_diff_density_min -0.485
_refine_diff_density_rms 0.056
_refine_ls_extinction_method none
_refine_ls_goodness_of_fit_ref 1.001
_refine_ls_hydrogen_treatment mixed
_refine_ls_matrix_type full
_refine_ls_number_parameters 597
_refine_ls_number_reflns 8653
_refine_ls_number_restraints 0
_refine_ls_restrained_S_all 1.001
_refine_ls_R_factor_all 0.0617
_refine_ls_R_factor_gt 0.0406
_refine_ls_shift/su_max 0.001
_refine_ls_shift/su_mean 0.000
_refine_ls_structure_factor_coef Fsqd
_refine_ls_weighting_details 'calc w=1/[\s^2^(Fo^2^)+(0.1000P)^2^+0.0000P] where P=(Fo^2^+2Fc^2^)/3'
_refine_ls_weighting_scheme calc
_refine_ls_wR_factor_gt 0.1168
_refine_ls_wR_factor_ref 0.1395
_reflns_number_gt 6690
_reflns_number_total 8653
_reflns_threshold_expression >2sigma(I)
_cod_data_source_file b313785f.txt
_cod_data_source_block trof105
_cod_depositor_comments
;
The following automatic conversions were performed:
'_symmetry_cell_setting' value 'Monoclinic' changed to 'monoclinic'
according to '/home/saulius/struct/CIF-dictionaries/cif_core.dic'
dictionary named 'cif_core.dic' version 2.4.1 from 2010-06-29.

Automatic conversion script
Id: cif_fix_enum 1527 2010-12-29 10:47:43Z saulius 
;
_cod_original_sg_symbol_H-M P2(1)/n
_cod_database_code 7013744

loop_
_symmetry_equiv_pos_as_xyz
'x, y, z'
'-x+1/2, y+1/2, -z+1/2'
'-x, -y, -z'
'x-1/2, -y-1/2, z-1/2'

loop_
_atom_site_label
_atom_site_type_symbol
_atom_site_fract_x
_atom_site_fract_y
_atom_site_fract_z
_atom_site_U_iso_or_equiv
_atom_site_adp_type
_atom_site_occupancy
_atom_site_symmetry_multiplicity
_atom_site_calc_flag
_atom_site_refinement_flags
_atom_site_disorder_assembly
_atom_site_disorder_group
Co1 Co 0.78691(2) 0.242245(13) 0.430213(18) 0.02285(11) Uani 1 1 d . . .
S1 S 0.81362(7) 0.38652(3) 0.62534(5) 0.0531(2) Uani 1 1 d . . .
B1 B 0.6419(2) 0.17485(11) 0.28666(16) 0.0245(6) Uani 1 1 d . . .
H1 H 0.595(2) 0.1507(10) 0.2345(14) 0.024(6) Uiso 1 1 d . . .
O1 O 0.93178(14) 0.29439(8) 0.43398(11) 0.0363(4) Uani 1 1 d . . .
N1 N 0.84602(15) 0.17740(8) 0.36106(11) 0.0239(4) Uani 1 1 d . . .
N2 N 0.76662(16) 0.15285(8) 0.30238(11) 0.0234(4) Uani 1 1 d . . .
N3 N 0.64678(15) 0.18089(8) 0.43346(11) 0.0240(4) Uani 1 1 d . . .
N4 N 0.59308(15) 0.16176(8) 0.36066(11) 0.0241(4) Uani 1 1 d . . .
N5 N 0.68768(15) 0.28166(8) 0.33278(11) 0.0233(4) Uani 1 1 d . . .
N6 N 0.63649(16) 0.24404(7) 0.27430(11) 0.0229(4) Uani 1 1 d . . .
N7 N 0.77951(19) 0.28528(10) 0.53019(13) 0.0407(6) Uani 1 1 d . . .
N8 N 1.05946(18) 0.35366(9) 0.39183(14) 0.0376(5) Uani 1 1 d . . .
C1 C 0.94404(19) 0.14732(10) 0.36351(13) 0.0248(5) Uani 1 1 d . . .
C2 C 0.9270(2) 0.10248(10) 0.30576(14) 0.0295(5) Uani 1 1 d . . .
H2A H 0.9816 0.0744 0.2945 0.035 Uiso 1 1 calc R . .
C3 C 0.8148(2) 0.10761(9) 0.26876(14) 0.0264(5) Uani 1 1 d . . .
H3A H 0.7775 0.0833 0.2265 0.032 Uiso 1 1 calc R . .
C4 C 1.0494(2) 0.16331(11) 0.42246(14) 0.0287(5) Uani 1 1 d . . .
H4 H 1.025(2) 0.1905(11) 0.4575(15) 0.034(7) Uiso 1 1 d . . .
C5 C 1.1415(2) 0.19506(10) 0.38746(14) 0.0288(5) Uani 1 1 d . . .
C6 C 1.2263(2) 0.22616(11) 0.43803(16) 0.0358(6) Uani 1 1 d . . .
H6A H 1.2247 0.2271 0.4923 0.043 Uiso 1 1 calc R . .
C7 C 1.3131(2) 0.25578(12) 0.41092(19) 0.0413(7) Uani 1 1 d . . .
H7B H 1.3700 0.2770 0.4465 0.050 Uiso 1 1 calc R . .
C8 C 1.3168(2) 0.25444(12) 0.33213(18) 0.0414(7) Uani 1 1 d . . .
H8A H 1.3763 0.2746 0.3133 0.050 Uiso 1 1 calc R . .
C9 C 1.2341(2) 0.22384(13) 0.28146(17) 0.0433(7) Uani 1 1 d . . .
H9A H 1.2366 0.2227 0.2273 0.052 Uiso 1 1 calc R . .
C10 C 1.1458(2) 0.19421(12) 0.30851(16) 0.0388(6) Uani 1 1 d . . .
H10A H 1.0886 0.1735 0.2726 0.047 Uiso 1 1 calc R . .
C11 C 1.0935(2) 0.10802(11) 0.47134(14) 0.0294(5) Uani 1 1 d . . .
C12 C 1.0466(2) 0.09298(12) 0.53610(15) 0.0404(6) Uani 1 1 d . . .
H12A H 0.9895 0.1181 0.5503 0.048 Uiso 1 1 calc R . .
C13 C 1.0819(3) 0.04194(13) 0.57993(16) 0.0473(7) Uani 1 1 d . . .
H13A H 1.0488 0.0325 0.6238 0.057 Uiso 1 1 calc R . .
C14 C 1.1641(3) 0.00493(13) 0.56063(17) 0.0467(7) Uani 1 1 d . . .
H14A H 1.1877 -0.0302 0.5907 0.056 Uiso 1 1 calc R . .
C15 C 1.2125(3) 0.01934(13) 0.49679(18) 0.0488(8) Uani 1 1 d . . .
H15A H 1.2699 -0.0059 0.4833 0.059 Uiso 1 1 calc R . .
C16 C 1.1773(2) 0.07048(11) 0.45246(16) 0.0389(6) Uani 1 1 d . . .
H16A H 1.2109 0.0799 0.4088 0.047 Uiso 1 1 calc R . .
C17 C 0.58045(18) 0.16333(9) 0.48341(13) 0.0244(5) Uani 1 1 d . . .
C18 C 0.4829(2) 0.13401(10) 0.44250(14) 0.0301(5) Uani 1 1 d . . .
H18A H 0.4220 0.1175 0.4635 0.036 Uiso 1 1 calc R . .
C19 C 0.49419(19) 0.13430(10) 0.36551(15) 0.0269(5) Uani 1 1 d . . .
H19A H 0.4411 0.1179 0.3229 0.032 Uiso 1 1 calc R . .
C20 C 0.61424(19) 0.17574(10) 0.56982(14) 0.0252(5) Uani 1 1 d . . .
C21 C 0.6576(2) 0.11955(10) 0.61694(13) 0.0262(5) Uani 1 1 d . . .
H21 H 0.6802(19) 0.2037(10) 0.5788(13) 0.021(6) Uiso 1 1 d . . .
C22 C 0.7588(2) 0.12263(11) 0.67105(15) 0.0323(6) Uani 1 1 d . . .
H22A H 0.8011 0.1592 0.6767 0.039 Uiso 1 1 calc R . .
C23 C 0.8001(2) 0.07300(12) 0.71776(16) 0.0405(6) Uani 1 1 d . . .
H23A H 0.8698 0.0760 0.7547 0.049 Uiso 1 1 calc R . .
C24 C 0.7392(2) 0.01986(12) 0.70988(16) 0.0408(7) Uani 1 1 d . . .
H24A H 0.7662 -0.0139 0.7417 0.049 Uiso 1 1 calc R . .
C25 C 0.6396(3) 0.01601(11) 0.65584(17) 0.0411(7) Uani 1 1 d . . .
H25A H 0.5978 -0.0207 0.6503 0.049 Uiso 1 1 calc R . .
C26 C 0.5984(2) 0.06507(10) 0.60880(16) 0.0343(6) Uani 1 1 d . . .
H26A H 0.5297 0.0614 0.5710 0.041 Uiso 1 1 calc R . .
C27 C 0.51751(19) 0.20819(10) 0.59973(13) 0.0262(5) Uani 1 1 d . . .
C28 C 0.5138(2) 0.27064(11) 0.59747(15) 0.0314(5) Uani 1 1 d . . .
H28A H 0.5727 0.2922 0.5798 0.038 Uiso 1 1 calc R . .
C29 C 0.4255(2) 0.30227(11) 0.62059(15) 0.0373(6) Uani 1 1 d . . .
H29A H 0.4244 0.3451 0.6186 0.045 Uiso 1 1 calc R . .
C30 C 0.3391(2) 0.27135(12) 0.64656(15) 0.0385(6) Uani 1 1 d . . .
H30A H 0.2779 0.2927 0.6616 0.046 Uiso 1 1 calc R . .
C31 C 0.3430(2) 0.20947(12) 0.65022(16) 0.0404(6) Uani 1 1 d . . .
H31A H 0.2846 0.1881 0.6687 0.048 Uiso 1 1 calc R . .
C32 C 0.4309(2) 0.17774(11) 0.62732(16) 0.0364(6) Uani 1 1 d . . .
H32A H 0.4323 0.1349 0.6304 0.044 Uiso 1 1 calc R . .
C33 C 0.65216(18) 0.33813(9) 0.31179(14) 0.0242(5) Uani 1 1 d . . .
C34 C 0.5773(2) 0.33636(10) 0.23930(14) 0.0285(5) Uani 1 1 d . . .
H34A H 0.5396 0.3695 0.2107 0.034 Uiso 1 1 calc R . .
C35 C 0.5696(2) 0.27663(10) 0.21812(14) 0.0270(5) Uani 1 1 d . . .
H35A H 0.5246 0.2609 0.1714 0.032 Uiso 1 1 calc R . .
C36 C 0.69108(19) 0.39005(10) 0.36673(14) 0.0247(5) Uani 1 1 d . . .
H36 H 0.7315(19) 0.3743(10) 0.4182(14) 0.018(5) Uiso 1 1 d . . .
C37 C 0.58616(19) 0.42410(10) 0.38303(13) 0.0259(5) Uani 1 1 d . . .
C38 C 0.5592(2) 0.48258(10) 0.35870(15) 0.0318(6) Uani 1 1 d . . .
H38A H 0.6067 0.5035 0.3298 0.038 Uiso 1 1 calc R . .
C39 C 0.4635(2) 0.51111(11) 0.37582(16) 0.0369(6) Uani 1 1 d . . .
H39A H 0.4457 0.5512 0.3583 0.044 Uiso 1 1 calc R . .
C40 C 0.3941(2) 0.48132(13) 0.41837(16) 0.0395(6) Uani 1 1 d . . .
H40A H 0.3291 0.5009 0.4307 0.047 Uiso 1 1 calc R . .
C41 C 0.4203(2) 0.42266(13) 0.44286(16) 0.0419(7) Uani 1 1 d . . .
H41A H 0.3722 0.4017 0.4713 0.050 Uiso 1 1 calc R . .
C42 C 0.5159(2) 0.39456(11) 0.42624(15) 0.0346(6) Uani 1 1 d . . .
H42A H 0.5340 0.3547 0.4444 0.041 Uiso 1 1 calc R . .
C43 C 0.77879(18) 0.43168(9) 0.34087(14) 0.0266(5) Uani 1 1 d . . .
C44 C 0.8488(2) 0.46580(11) 0.39780(16) 0.0351(6) Uani 1 1 d . . .
H44A H 0.8415 0.4623 0.4509 0.042 Uiso 1 1 calc R . .
C45 C 0.9296(2) 0.50502(11) 0.37799(17) 0.0376(6) Uani 1 1 d . . .
H45A H 0.9770 0.5280 0.4175 0.045 Uiso 1 1 calc R . .
C46 C 0.9410(2) 0.51051(11) 0.30086(16) 0.0359(6) Uani 1 1 d . . .
H46A H 0.9960 0.5373 0.2872 0.043 Uiso 1 1 calc R . .
C47 C 0.8724(2) 0.47703(11) 0.24425(16) 0.0352(6) Uani 1 1 d . . .
H47A H 0.8803 0.4808 0.1912 0.042 Uiso 1 1 calc R . .
C48 C 0.79103(19) 0.43749(10) 0.26347(15) 0.0291(5) Uani 1 1 d . . .
H48A H 0.7441 0.4146 0.2236 0.035 Uiso 1 1 calc R . .
C49 C 0.7952(2) 0.32735(11) 0.57012(14) 0.0316(6) Uani 1 1 d . . .
C50 C 0.9753(2) 0.31484(11) 0.38097(17) 0.0360(6) Uani 1 1 d . . .
H50 H 0.949(2) 0.3031(11) 0.3228(16) 0.035(7) Uiso 1 1 d . . .
C51 C 1.1070(3) 0.37473(14) 0.47010(19) 0.0525(8) Uani 1 1 d . . .
H51A H 1.0641 0.3572 0.5072 0.079 Uiso 1 1 calc R . .
H51B H 1.1018 0.4188 0.4717 0.079 Uiso 1 1 calc R . .
H51C H 1.1872 0.3625 0.4843 0.079 Uiso 1 1 calc R . .
C52 C 1.1118(3) 0.37422(14) 0.32771(19) 0.0529(8) Uani 1 1 d . . .
H52A H 1.0716 0.3564 0.2785 0.079 Uiso 1 1 calc R . .
H52B H 1.1921 0.3618 0.3373 0.079 Uiso 1 1 calc R . .
H52C H 1.1071 0.4183 0.3241 0.079 Uiso 1 1 calc R . .

loop_
_atom_site_aniso_label
_atom_site_aniso_U_11
_atom_site_aniso_U_22
_atom_site_aniso_U_33
_atom_site_aniso_U_23
_atom_site_aniso_U_13
_atom_site_aniso_U_12
Co1 0.02382(19) 0.02199(16) 0.02371(19) -0.00247(11) 0.00700(16) -0.00262(11)
S1 0.0672(5) 0.0388(4) 0.0516(5) -0.0175(3) 0.0072(4) -0.0091(3)
B1 0.0278(14) 0.0225(12) 0.0244(14) -0.0027(10) 0.0078(13) -0.0038(10)
O1 0.0299(9) 0.0388(9) 0.0424(11) -0.0070(8) 0.0123(9) -0.0083(7)
N1 0.0239(10) 0.0260(9) 0.0231(10) -0.0027(8) 0.0078(9) -0.0011(8)
N2 0.0263(10) 0.0224(9) 0.0225(10) -0.0032(7) 0.0076(9) -0.0030(7)
N3 0.0254(10) 0.0237(9) 0.0241(10) -0.0033(7) 0.0078(9) -0.0043(7)
N4 0.0258(10) 0.0218(9) 0.0260(10) -0.0024(7) 0.0081(9) -0.0029(7)
N5 0.0229(10) 0.0224(9) 0.0253(10) -0.0009(7) 0.0067(9) -0.0033(7)
N6 0.0227(10) 0.0221(9) 0.0243(10) -0.0024(7) 0.0053(9) -0.0046(7)
N7 0.0499(14) 0.0427(13) 0.0349(12) -0.0126(10) 0.0213(12) -0.0212(10)
N8 0.0286(11) 0.0360(11) 0.0508(14) -0.0004(10) 0.0144(11) -0.0009(9)
C1 0.0256(12) 0.0257(11) 0.0241(12) 0.0003(9) 0.0077(11) 0.0006(9)
C2 0.0308(12) 0.0282(11) 0.0305(13) -0.0026(10) 0.0085(12) 0.0041(10)
C3 0.0338(13) 0.0213(10) 0.0257(12) -0.0020(9) 0.0094(11) -0.0022(9)
C4 0.0297(13) 0.0312(12) 0.0261(12) -0.0059(10) 0.0076(12) 0.0027(10)
C5 0.0272(12) 0.0265(11) 0.0321(13) 0.0000(10) 0.0043(12) 0.0041(9)
C6 0.0375(15) 0.0353(13) 0.0324(14) -0.0002(11) 0.0008(13) 0.0008(11)
C7 0.0320(15) 0.0387(14) 0.0484(18) 0.0033(12) -0.0043(15) -0.0037(11)
C8 0.0332(15) 0.0396(14) 0.0520(19) 0.0087(13) 0.0097(15) 0.0012(11)
C9 0.0421(16) 0.0500(16) 0.0405(16) -0.0012(13) 0.0141(15) -0.0045(13)
C10 0.0406(15) 0.0462(15) 0.0299(14) -0.0050(11) 0.0076(13) -0.0076(12)
C11 0.0285(13) 0.0343(12) 0.0239(12) -0.0024(10) 0.0015(11) -0.0010(10)
C12 0.0495(17) 0.0455(15) 0.0286(14) -0.0020(11) 0.0137(14) 0.0018(12)
C13 0.062(2) 0.0544(17) 0.0257(14) 0.0050(12) 0.0081(15) -0.0043(15)
C14 0.0544(18) 0.0429(16) 0.0393(16) 0.0120(13) 0.0004(15) 0.0032(13)
C15 0.0460(17) 0.0431(15) 0.059(2) 0.0134(14) 0.0146(16) 0.0136(13)
C16 0.0372(14) 0.0394(14) 0.0432(16) 0.0077(12) 0.0157(14) 0.0063(11)
C17 0.0250(12) 0.0219(10) 0.0286(12) 0.0006(9) 0.0104(11) -0.0019(9)
C18 0.0240(12) 0.0345(12) 0.0331(14) 0.0019(10) 0.0091(12) -0.0060(10)
C19 0.0224(12) 0.0250(11) 0.0336(14) -0.0023(9) 0.0058(11) -0.0063(9)
C20 0.0243(12) 0.0257(11) 0.0276(12) -0.0005(9) 0.0099(11) -0.0039(9)
C21 0.0294(13) 0.0275(11) 0.0239(12) 0.0018(9) 0.0107(12) 0.0003(9)
C22 0.0301(14) 0.0335(13) 0.0345(14) 0.0019(10) 0.0093(13) -0.0033(10)
C23 0.0399(15) 0.0437(15) 0.0373(15) 0.0066(12) 0.0057(14) 0.0063(12)
C24 0.0517(18) 0.0334(13) 0.0389(16) 0.0099(11) 0.0127(16) 0.0088(12)
C25 0.0524(18) 0.0269(12) 0.0467(17) 0.0045(11) 0.0160(16) -0.0044(11)
C26 0.0359(14) 0.0297(12) 0.0374(14) 0.0013(10) 0.0076(13) -0.0039(10)
C27 0.0283(12) 0.0312(12) 0.0207(11) 0.0002(9) 0.0086(11) 0.0008(9)
C28 0.0307(13) 0.0350(13) 0.0299(13) -0.0035(10) 0.0095(12) -0.0020(10)
C29 0.0442(15) 0.0325(13) 0.0364(15) -0.0074(11) 0.0109(14) 0.0031(11)
C30 0.0410(15) 0.0470(15) 0.0312(14) -0.0050(11) 0.0158(13) 0.0087(12)
C31 0.0356(14) 0.0505(16) 0.0407(16) 0.0065(12) 0.0212(13) 0.0017(12)
C32 0.0360(14) 0.0338(13) 0.0441(16) 0.0053(11) 0.0193(13) -0.0001(10)
C33 0.0218(12) 0.0239(10) 0.0281(12) 0.0023(9) 0.0076(11) -0.0016(8)
C34 0.0278(12) 0.0264(11) 0.0307(13) 0.0046(10) 0.0043(12) 0.0027(9)
C35 0.0242(12) 0.0329(12) 0.0234(12) -0.0001(10) 0.0037(11) -0.0029(9)
C36 0.0254(12) 0.0212(10) 0.0270(13) 0.0008(9) 0.0035(11) -0.0006(9)
C37 0.0240(12) 0.0284(11) 0.0245(12) -0.0042(9) 0.0028(11) -0.0034(9)
C38 0.0323(13) 0.0267(12) 0.0371(14) -0.0029(10) 0.0086(12) -0.0030(10)
C39 0.0333(14) 0.0298(12) 0.0456(16) -0.0068(11) 0.0028(14) 0.0028(10)
C40 0.0289(13) 0.0510(16) 0.0393(16) -0.0151(12) 0.0082(13) 0.0027(12)
C41 0.0351(15) 0.0563(17) 0.0376(15) -0.0038(13) 0.0147(14) -0.0079(12)
C42 0.0362(14) 0.0342(13) 0.0345(14) 0.0010(11) 0.0098(13) -0.0050(10)
C43 0.0230(11) 0.0221(11) 0.0353(13) -0.0007(9) 0.0073(11) 0.0016(9)
C44 0.0336(13) 0.0360(13) 0.0371(15) -0.0054(11) 0.0097(13) -0.0034(11)
C45 0.0295(14) 0.0323(13) 0.0501(17) -0.0082(12) 0.0055(14) -0.0057(10)
C46 0.0284(13) 0.0279(12) 0.0545(17) 0.0003(11) 0.0158(13) -0.0026(10)
C47 0.0341(14) 0.0319(12) 0.0433(15) 0.0024(11) 0.0167(13) -0.0002(10)
C48 0.0261(12) 0.0281(12) 0.0330(13) -0.0035(10) 0.0053(12) -0.0022(9)
C49 0.0312(13) 0.0367(13) 0.0282(13) -0.0011(10) 0.0091(12) -0.0104(10)
C50 0.0350(14) 0.0365(13) 0.0381(15) -0.0021(11) 0.0112(14) 0.0071(11)
C51 0.0441(17) 0.0496(17) 0.066(2) -0.0186(15) 0.0169(17) -0.0161(13)
C52 0.0482(17) 0.0505(17) 0.068(2) 0.0181(15) 0.0316(17) 0.0094(13)

loop_
_atom_type_symbol
_atom_type_description
_atom_type_scat_dispersion_real
_atom_type_scat_dispersion_imag
_atom_type_scat_source
C C 0.0033 0.0016 'International Tables Vol C Tables 4.2.6.8 and 6.1.1.4'
H H 0.0000 0.0000 'International Tables Vol C Tables 4.2.6.8 and 6.1.1.4'
B B 0.0013 0.0007 'International Tables Vol C Tables 4.2.6.8 and 6.1.1.4'
N N 0.0061 0.0033 'International Tables Vol C Tables 4.2.6.8 and 6.1.1.4'
O O 0.0106 0.0060 'International Tables Vol C Tables 4.2.6.8 and 6.1.1.4'
S S 0.1246 0.1234 'International Tables Vol C Tables 4.2.6.8 and 6.1.1.4'
Co Co 0.3494 0.9721 'International Tables Vol C Tables 4.2.6.8 and 6.1.1.4'

loop_
_geom_angle_atom_site_label_1
_geom_angle_atom_site_label_2
_geom_angle_atom_site_label_3
_geom_angle
_geom_angle_site_symmetry_1
_geom_angle_site_symmetry_3
_geom_angle_publ_flag
N7 Co1 N5 113.43(9) . . ?
N7 Co1 O1 83.39(7) . . ?
N5 Co1 O1 97.60(7) . . ?
N7 Co1 N1 155.24(9) . . ?
N5 Co1 N1 91.24(7) . . ?
O1 Co1 N1 91.60(7) . . ?
N7 Co1 N3 96.37(7) . . ?
N5 Co1 N3 87.95(7) . . ?
O1 Co1 N3 174.06(7) . . ?
N1 Co1 N3 86.15(7) . . ?
N2 B1 N4 107.58(19) . . ?
N2 B1 N6 110.56(18) . . ?
N4 B1 N6 106.87(17) . . ?
C50 O1 Co1 130.85(19) . . ?
C1 N1 N2 107.50(17) . . ?
C1 N1 Co1 135.76(16) . . ?
N2 N1 Co1 116.32(12) . . ?
C3 N2 N1 109.22(18) . . ?
C3 N2 B1 129.8(2) . . ?
N1 N2 B1 120.91(17) . . ?
C17 N3 N4 106.29(17) . . ?
C17 N3 Co1 139.04(16) . . ?
N4 N3 Co1 113.23(12) . . ?
C19 N4 N3 109.86(17) . . ?
C19 N4 B1 128.1(2) . . ?
N3 N4 B1 121.96(17) . . ?
C33 N5 N6 107.04(19) . . ?
C33 N5 Co1 135.65(16) . . ?
N6 N5 Co1 117.17(13) . . ?
C35 N6 N5 109.29(18) . . ?
C35 N6 B1 129.5(2) . . ?
N5 N6 B1 120.04(19) . . ?
C49 N7 Co1 151.34(18) . . ?
C50 N8 C51 119.8(2) . . ?
C50 N8 C52 121.9(3) . . ?
C51 N8 C52 118.2(2) . . ?
N1 C1 C2 109.0(2) . . ?
N1 C1 C4 120.94(19) . . ?
C2 C1 C4 130.0(2) . . ?
C3 C2 C1 105.70(19) . . ?
N2 C3 C2 108.6(2) . . ?
C1 C4 C11 110.11(19) . . ?
C1 C4 C5 114.1(2) . . ?
C11 C4 C5 113.25(19) . . ?
C10 C5 C6 118.2(2) . . ?
C10 C5 C4 123.9(2) . . ?
C6 C5 C4 117.9(2) . . ?
C7 C6 C5 121.4(3) . . ?
C8 C7 C6 120.0(3) . . ?
C9 C8 C7 119.4(2) . . ?
C8 C9 C10 120.8(3) . . ?
C5 C10 C9 120.2(3) . . ?
C16 C11 C12 118.0(2) . . ?
C16 C11 C4 122.4(2) . . ?
C12 C11 C4 119.6(2) . . ?
C13 C12 C11 121.0(2) . . ?
C14 C13 C12 120.6(2) . . ?
C13 C14 C15 119.3(3) . . ?
C14 C15 C16 120.4(2) . . ?
C11 C16 C15 120.7(2) . . ?
N3 C17 C18 110.0(2) . . ?
N3 C17 C20 121.2(2) . . ?
C18 C17 C20 128.86(18) . . ?
C19 C18 C17 105.34(19) . . ?
N4 C19 C18 108.5(2) . . ?
C17 C20 C21 112.67(18) . . ?
C17 C20 C27 110.60(19) . . ?
C21 C20 C27 113.53(17) . . ?
C22 C21 C26 118.1(2) . . ?
C22 C21 C20 119.1(2) . . ?
C26 C21 C20 122.7(2) . . ?
C21 C22 C23 121.4(2) . . ?
C24 C23 C22 119.6(3) . . ?
C25 C24 C23 119.6(2) . . ?
C24 C25 C26 121.1(2) . . ?
C25 C26 C21 120.2(3) . . ?
C28 C27 C32 118.10(19) . . ?
C28 C27 C20 118.71(18) . . ?
C32 C27 C20 123.2(2) . . ?
C27 C28 C29 121.2(2) . . ?
C30 C29 C28 120.0(2) . . ?
C31 C30 C29 119.2(2) . . ?
C30 C31 C32 121.0(2) . . ?
C31 C32 C27 120.5(2) . . ?
N5 C33 C34 109.3(2) . . ?
N5 C33 C36 119.6(2) . . ?
C34 C33 C36 131.1(2) . . ?
C35 C34 C33 105.5(2) . . ?
N6 C35 C34 108.9(2) . . ?
C33 C36 C43 114.66(18) . . ?
C33 C36 C37 109.25(18) . . ?
C43 C36 C37 112.88(17) . . ?
C38 C37 C42 118.5(2) . . ?
C38 C37 C36 123.64(19) . . ?
C42 C37 C36 117.9(2) . . ?
C37 C38 C39 120.9(2) . . ?
C40 C39 C38 120.1(2) . . ?
C39 C40 C41 119.4(2) . . ?
C42 C41 C40 120.4(2) . . ?
C41 C42 C37 120.7(2) . . ?
C48 C43 C44 118.6(2) . . ?
C48 C43 C36 123.3(2) . . ?
C44 C43 C36 118.0(2) . . ?
C43 C44 C45 120.9(2) . . ?
C46 C45 C44 120.0(2) . . ?
C47 C46 C45 119.6(2) . . ?
C46 C47 C48 120.9(2) . . ?
C43 C48 C47 120.0(2) . . ?
N7 C49 S1 178.5(3) . . ?
O1 C50 N8 123.9(3) . . ?

loop_
_geom_bond_atom_site_label_1
_geom_bond_atom_site_label_2
_geom_bond_distance
_geom_bond_site_symmetry_2
_geom_bond_publ_flag
Co1 N7 2.003(2) . ?
Co1 N5 2.065(2) . ?
Co1 O1 2.0716(16) . ?
Co1 N1 2.0849(17) . ?
Co1 N3 2.1661(17) . ?
S1 C49 1.616(3) . ?
B1 N2 1.541(3) . ?
B1 N4 1.542(3) . ?
B1 N6 1.548(3) . ?
O1 C50 1.231(3) . ?
N1 C1 1.341(3) . ?
N1 N2 1.365(3) . ?
N2 C3 1.346(3) . ?
N3 C17 1.343(3) . ?
N3 N4 1.372(3) . ?
N4 C19 1.346(3) . ?
N5 C33 1.349(3) . ?
N5 N6 1.365(3) . ?
N6 C35 1.346(3) . ?
N7 C49 1.157(3) . ?
N8 C50 1.309(3) . ?
N8 C51 1.448(4) . ?
N8 C52 1.456(3) . ?
C1 C2 1.400(3) . ?
C1 C4 1.503(4) . ?
C2 C3 1.374(3) . ?
C4 C11 1.526(3) . ?
C4 C5 1.529(3) . ?
C5 C10 1.386(3) . ?
C5 C6 1.389(4) . ?
C6 C7 1.386(4) . ?
C7 C8 1.382(4) . ?
C8 C9 1.370(4) . ?
C9 C10 1.400(3) . ?
C11 C16 1.389(3) . ?
C11 C12 1.394(3) . ?
C12 C13 1.384(4) . ?
C13 C14 1.371(4) . ?
C14 C15 1.386(4) . ?
C15 C16 1.390(4) . ?
C17 C18 1.401(3) . ?
C17 C20 1.506(3) . ?
C18 C19 1.374(3) . ?
C20 C21 1.526(3) . ?
C20 C27 1.536(3) . ?
C21 C22 1.381(4) . ?
C21 C26 1.393(3) . ?
C22 C23 1.400(3) . ?
C23 C24 1.377(4) . ?
C24 C25 1.369(4) . ?
C25 C26 1.393(4) . ?
C27 C28 1.385(3) . ?
C27 C32 1.397(3) . ?
C28 C29 1.390(3) . ?
C29 C30 1.387(3) . ?
C30 C31 1.374(4) . ?
C31 C32 1.386(3) . ?
C33 C34 1.399(3) . ?
C33 C36 1.511(3) . ?
C34 C35 1.373(3) . ?
C36 C43 1.528(3) . ?
C36 C37 1.536(3) . ?
C37 C38 1.382(3) . ?
C37 C42 1.395(3) . ?
C38 C39 1.389(3) . ?
C39 C40 1.382(4) . ?
C40 C41 1.385(4) . ?
C41 C42 1.379(3) . ?
C43 C48 1.390(3) . ?
C43 C44 1.390(3) . ?
C44 C45 1.392(3) . ?
C45 C46 1.382(4) . ?
C46 C47 1.371(4) . ?
C47 C48 1.397(3) . ?
